data_7227542
loop_
_publ_author_name
'Yu, Fangfang'
'Wang, Mingliang'
'Sun, Hao'
'Shan, Yaqi'
'Du, Man'
'Khan, Arshad'
'Usman, Rabia'
'Zhang, Wei'
'Shan, Hongbin'
'Xu, Chunxiang'

_publ_section_title
;
 Tuning the solid-state fluorescence of chalcone crystals via molecular
 coplanarity and J-aggregate formation
;
_journal_issue 14
_journal_name_full 'RSC Adv.'
_journal_page_first 8491
_journal_paper_doi 10.1039/C6RA27458G
_journal_volume 7
_journal_year 2017
_chemical_formula_sum 'C23 H15 Cl O'
_chemical_formula_weight 342.80
_chemical_name_systematic '3-(9-anthryl)-1-(4-chloro) prop-2-en-1-one'
_space_group_crystal_system monoclinic
_space_group_IT_number 14
_space_group_name_Hall '-P 2ybc'
_space_group_name_H-M_alt 'P 1 21/c 1'
_symmetry_space_group_name_Hall '-P 2ybc'
_symmetry_space_group_name_H-M 'P 1 21/c 1'
_atom_sites_solution_hydrogens geom
_audit_creation_method SHELXL-2014
_audit_update_record
;
2017-01-16 deposited with the CCDC.
2017-01-18 downloaded from the CCDC.
;
_cell_angle_alpha 90
_cell_angle_beta 95.65(3)
_cell_angle_gamma 90
_cell_formula_units_Z 4
_cell_length_a 5.4320(11)
_cell_length_b 19.431(4)
_cell_length_c 16.208(3)
_cell_measurement_reflns_used 25
_cell_measurement_temperature 293(2)
_cell_measurement_theta_max 12
_cell_measurement_theta_min 9
_cell_volume 1702.4(6)
_computing_structure_refinement 'SHELXL-2014 (Sheldrick, 2014)'
_diffrn_ambient_temperature 293(2)
_diffrn_measured_fraction_theta_full 1.000
_diffrn_measured_fraction_theta_max 1.000
_diffrn_measurement_device_type MoK\a
_diffrn_radiation_type MoK\a
_diffrn_radiation_wavelength 0.71073
_diffrn_reflns_av_R_equivalents 0.0522
_diffrn_reflns_av_unetI/netI 0.1412
_diffrn_reflns_Laue_measured_fraction_full 1.000
_diffrn_reflns_Laue_measured_fraction_max 1.000
_diffrn_reflns_number 3485
_diffrn_reflns_point_group_measured_fraction_full 1.000
_diffrn_reflns_point_group_measured_fraction_max 1.000
_diffrn_reflns_theta_full 25.242
_diffrn_reflns_theta_max 25.375
_diffrn_reflns_theta_min 1.641
_exptl_absorpt_coefficient_mu 0.231
_exptl_crystal_colour orange
_exptl_crystal_density_diffrn 1.337
_exptl_crystal_description rodlike
_exptl_crystal_F_000 712
_exptl_crystal_preparation ', Luminescent'
_exptl_crystal_recrystallization_method 'Re-crystallisation from solvent: ethyl acetate/acetic acid'
_exptl_crystal_size_max 0.300
_exptl_crystal_size_mid 0.100
_exptl_crystal_size_min 0.100
_refine_diff_density_max 0.410
_refine_diff_density_min -0.216
_refine_diff_density_rms 0.055
_refine_ls_extinction_method none
_refine_ls_goodness_of_fit_ref 1.001
_refine_ls_hydrogen_treatment constr
_refine_ls_matrix_type full
_refine_ls_number_parameters 226
_refine_ls_number_reflns 3139
_refine_ls_number_restraints 0
_refine_ls_restrained_S_all 1.001
_refine_ls_R_factor_all 0.1980
_refine_ls_R_factor_gt 0.0841
_refine_ls_shift/su_max 0.000
_refine_ls_shift/su_mean 0.000
_refine_ls_structure_factor_coef Fsqd
_refine_ls_weighting_details 'w=1/[\s^2^(Fo^2^)+(0.0350P)^2^] where P=(Fo^2^+2Fc^2^)/3'
_refine_ls_weighting_scheme calc
_refine_ls_wR_factor_gt 0.1314
_refine_ls_wR_factor_ref 0.1644
_reflns_Friedel_coverage 0.000
_reflns_number_gt 1263
_reflns_number_total 3139
_reflns_threshold_expression 'I > 2\s(I)'
_cod_data_source_file c6ra27458g2.cif
_cod_data_source_block X
_cod_database_code 7227542
_shelx_space_group_comment
;
The symmetry employed for this shelxl refinement is uniquely defined
by the following loop, which should always be used as a source of
symmetry information in preference to the above space-group names.
They are only intended as comments.
;
_shelx_estimated_absorpt_t_min 0.934
_shelx_estimated_absorpt_t_max 0.977
_shelxl_version_number 2014-3

loop_
_space_group_symop_operation_xyz
'x, y, z'
'-x, y+1/2, -z+1/2'
'-x, -y, -z'
'x, -y-1/2, z-1/2'

loop_
_atom_site_label
_atom_site_type_symbol
_atom_site_fract_x
_atom_site_fract_y
_atom_site_fract_z
_atom_site_U_iso_or_equiv
_atom_site_adp_type
_atom_site_occupancy
_atom_site_site_symmetry_order
_atom_site_calc_flag
_atom_site_refinement_flags_posn
_atom_site_refinement_flags_adp
Cl Cl 0.8272(3) -0.15341(8) 0.42053(8) 0.0955(6) Uani 1 1 d . .
O O 1.4019(6) 0.0089(2) 0.7416(2) 0.0760(12) Uani 1 1 d . .
C1 C 0.7558(10) 0.1690(2) 0.8638(3) 0.0546(13) Uani 1 1 d . .
C2 C 0.6953(10) 0.1857(3) 0.7789(3) 0.0625(15) Uani 1 1 d . .
H2A H 0.7873 0.1669 0.7389 0.075 Uiso 1 1 calc R U
C3 C 0.5003(11) 0.2296(3) 0.7552(4) 0.0727(16) Uani 1 1 d . .
H3A H 0.4645 0.2404 0.6994 0.087 Uiso 1 1 calc R U
C4 C 0.3538(11) 0.2585(3) 0.8143(3) 0.0730(17) Uani 1 1 d . .
H4A H 0.2223 0.2876 0.7976 0.088 Uiso 1 1 calc R U
C5 C 0.4090(10) 0.2430(2) 0.8953(3) 0.0648(15) Uani 1 1 d . .
H5A H 0.3089 0.2608 0.9334 0.078 Uiso 1 1 calc R U
C6 C 0.6093(9) 0.2013(2) 0.9247(3) 0.0512(13) Uani 1 1 d . .
C7 C 0.6883(11) 0.1914(2) 1.0085(3) 0.0661(16) Uani 1 1 d . .
H7A H 0.6046 0.2146 1.0474 0.079 Uiso 1 1 calc R U
C8 C 0.8783(11) 0.1501(3) 1.0366(3) 0.0593(14) Uani 1 1 d . .
C9 C 0.9541(11) 0.1435(3) 1.1224(3) 0.0728(17) Uani 1 1 d . .
H9A H 0.8694 0.1669 1.1610 0.087 Uiso 1 1 calc R U
C10 C 1.1488(12) 0.1034(3) 1.1479(3) 0.0757(17) Uani 1 1 d . .
H10A H 1.1987 0.1005 1.2044 0.091 Uiso 1 1 calc R U
C11 C 1.2789(10) 0.0659(3) 1.0928(3) 0.0692(16) Uani 1 1 d . .
H11A H 1.4096 0.0375 1.1122 0.083 Uiso 1 1 calc R U
C12 C 1.2102(10) 0.0720(3) 1.0096(3) 0.0618(15) Uani 1 1 d . .
H12A H 1.2940 0.0465 0.9726 0.074 Uiso 1 1 calc R U
C13 C 1.0179(9) 0.1154(2) 0.9785(3) 0.0499(12) Uani 1 1 d . .
C14 C 0.9473(9) 0.1245(2) 0.8918(3) 0.0519(13) Uani 1 1 d . .
C15 C 1.0980(10) 0.0872(2) 0.8345(3) 0.0602(14) Uani 1 1 d . .
H15A H 1.2691 0.0911 0.8439 0.072 Uiso 1 1 calc R U
C16 C 1.0064(10) 0.0479(2) 0.7695(2) 0.0568(14) Uani 1 1 d . .
H16A H 0.8370 0.0463 0.7540 0.068 Uiso 1 1 calc R U
C17 C 1.1770(9) 0.0081(3) 0.7242(3) 0.0506(13) Uani 1 1 d . .
C18 C 1.0703(9) -0.0341(2) 0.6508(3) 0.0479(12) Uani 1 1 d . .
C19 C 1.2149(10) -0.0874(3) 0.6235(3) 0.0636(15) Uani 1 1 d . .
H19A H 1.3667 -0.0977 0.6525 0.076 Uiso 1 1 calc R U
C20 C 1.1353(12) -0.1242(3) 0.5550(4) 0.087(2) Uani 1 1 d . .
H20A H 1.2312 -0.1604 0.5383 0.104 Uiso 1 1 calc R U
C21 C 0.9240(11) -0.1095(3) 0.5118(3) 0.0643(16) Uani 1 1 d . .
C22 C 0.7727(10) -0.0576(3) 0.5373(3) 0.0714(17) Uani 1 1 d . .
H22A H 0.6209 -0.0482 0.5078 0.086 Uiso 1 1 calc R U
C23 C 0.8524(9) -0.0202(3) 0.6077(3) 0.0633(15) Uani 1 1 d . .
H23A H 0.7536 0.0149 0.6253 0.076 Uiso 1 1 calc R U

loop_
_atom_site_aniso_label
_atom_site_aniso_U_11
_atom_site_aniso_U_22
_atom_site_aniso_U_33
_atom_site_aniso_U_23
_atom_site_aniso_U_13
_atom_site_aniso_U_12
Cl 0.1511(16) 0.0761(10) 0.0595(9) -0.0209(8) 0.0112(9) -0.0249(12)
O 0.058(2) 0.100(3) 0.069(2) -0.018(2) 0.0041(18) 0.013(3)
C1 0.068(3) 0.045(3) 0.050(3) -0.002(2) -0.004(3) -0.004(3)
C2 0.083(4) 0.059(3) 0.046(3) -0.011(3) 0.009(3) -0.017(4)
C3 0.090(4) 0.051(3) 0.077(4) 0.011(3) 0.006(3) -0.003(4)
C4 0.096(5) 0.053(4) 0.068(4) -0.008(3) 0.001(3) -0.002(4)
C5 0.086(4) 0.049(3) 0.060(3) -0.009(3) 0.014(3) -0.006(4)
C6 0.052(3) 0.043(3) 0.058(3) -0.001(3) 0.003(2) -0.015(3)
C7 0.097(4) 0.042(3) 0.062(3) -0.010(3) 0.017(3) 0.004(4)
C8 0.090(4) 0.047(3) 0.042(3) -0.008(3) 0.014(3) -0.023(4)
C9 0.110(5) 0.061(4) 0.049(3) -0.006(3) 0.011(3) -0.011(4)
C10 0.110(5) 0.062(4) 0.055(4) 0.002(3) 0.008(3) -0.005(4)
C11 0.078(4) 0.060(4) 0.068(4) 0.005(3) 0.000(3) -0.002(4)
C12 0.075(4) 0.054(3) 0.055(3) -0.004(3) -0.002(3) -0.004(3)
C13 0.061(3) 0.044(3) 0.043(3) 0.007(2) -0.002(2) -0.011(3)
C14 0.064(3) 0.046(3) 0.047(3) -0.003(3) 0.011(2) -0.027(3)
C15 0.075(4) 0.057(3) 0.049(3) 0.000(3) 0.005(3) -0.018(3)
C16 0.074(4) 0.056(3) 0.041(3) 0.003(3) 0.009(3) -0.007(3)
C17 0.047(3) 0.057(3) 0.049(3) 0.006(3) 0.012(2) 0.015(3)
C18 0.059(3) 0.041(3) 0.044(3) 0.003(2) 0.010(2) 0.005(3)
C19 0.070(4) 0.053(3) 0.068(3) 0.005(3) 0.003(3) 0.010(3)
C20 0.116(6) 0.052(4) 0.087(4) -0.009(3) -0.015(4) 0.013(4)
C21 0.092(4) 0.055(3) 0.049(3) 0.002(3) 0.022(3) -0.028(4)
C22 0.082(4) 0.070(4) 0.060(3) -0.018(3) -0.003(3) 0.003(4)
C23 0.066(4) 0.058(3) 0.063(3) -0.004(3) -0.008(3) 0.014(3)

loop_
_atom_type_symbol
_atom_type_description
_atom_type_scat_dispersion_real
_atom_type_scat_dispersion_imag
_atom_type_scat_source
C C 0.0033 0.0016 'International Tables Vol C Tables 4.2.6.8 and 6.1.1.4'
H H 0.0000 0.0000 'International Tables Vol C Tables 4.2.6.8 and 6.1.1.4'
O O 0.0106 0.0060 'International Tables Vol C Tables 4.2.6.8 and 6.1.1.4'
Cl Cl 0.1484 0.1585 'International Tables Vol C Tables 4.2.6.8 and 6.1.1.4'

loop_
_geom_angle_atom_site_label_1
_geom_angle_atom_site_label_2
_geom_angle_atom_site_label_3
_geom_angle
C14 C1 C2 123.4(5)
C14 C1 C6 118.9(4)
C2 C1 C6 117.7(5)
C3 C2 C1 120.4(5)
C3 C2 H2A 119.8
C1 C2 H2A 119.8
C2 C3 C4 121.4(5)
C2 C3 H3A 119.3
C4 C3 H3A 119.3
C5 C4 C3 118.8(6)
C5 C4 H4A 120.6
C3 C4 H4A 120.6
C4 C5 C6 123.4(5)
C4 C5 H5A 118.3
C6 C5 H5A 118.3
C7 C6 C5 124.4(5)
C7 C6 C1 117.3(5)
C5 C6 C1 118.2(4)
C8 C7 C6 124.1(5)
C8 C7 H7A 117.9
C6 C7 H7A 117.9
C7 C8 C9 121.5(5)
C7 C8 C13 119.6(4)
C9 C8 C13 118.7(5)
C10 C9 C8 119.8(5)
C10 C9 H9A 120.1
C8 C9 H9A 120.1
C9 C10 C11 122.5(5)
C9 C10 H10A 118.8
C11 C10 H10A 118.8
C12 C11 C10 118.7(5)
C12 C11 H11A 120.7
C10 C11 H11A 120.7
C11 C12 C13 121.9(5)
C11 C12 H12A 119.0
C13 C12 H12A 119.0
C12 C13 C14 123.2(5)
C12 C13 C8 118.2(4)
C14 C13 C8 118.6(5)
C1 C14 C13 121.1(5)
C1 C14 C15 122.6(4)
C13 C14 C15 116.2(5)
C16 C15 C14 125.3(5)
C16 C15 H15A 117.3
C14 C15 H15A 117.3
C15 C16 C17 119.1(5)
C15 C16 H16A 120.4
C17 C16 H16A 120.4
O C17 C16 123.0(5)
O C17 C18 118.9(5)
C16 C17 C18 118.0(4)
C23 C18 C19 118.6(5)
C23 C18 C17 123.4(5)
C19 C18 C17 117.8(4)
C20 C19 C18 120.4(5)
C20 C19 H19A 119.8
C18 C19 H19A 119.8
C21 C20 C19 120.7(6)
C21 C20 H20A 119.6
C19 C20 H20A 119.6
C20 C21 C22 120.7(6)
C20 C21 Cl 121.2(5)
C22 C21 Cl 118.0(5)
C23 C22 C21 118.6(5)
C23 C22 H22A 120.7
C21 C22 H22A 120.7
C18 C23 C22 120.8(5)
C18 C23 H23A 119.6
C22 C23 H23A 119.6

loop_
_geom_bond_atom_site_label_1
_geom_bond_atom_site_label_2
_geom_bond_distance
Cl C21 1.744(5)
O C17 1.227(5)
C1 C14 1.394(6)
C1 C2 1.420(6)
C1 C6 1.468(6)
C2 C3 1.385(6)
C2 H2A 0.9300
C3 C4 1.421(7)
C3 H3A 0.9300
C4 C5 1.351(6)
C4 H4A 0.9300
C5 C6 1.401(6)
C5 H5A 0.9300
C6 C7 1.398(6)
C7 C8 1.350(6)
C7 H7A 0.9300
C8 C9 1.418(6)
C8 C13 1.434(6)
C9 C10 1.346(7)
C9 H9A 0.9300
C10 C11 1.397(7)
C10 H10A 0.9300
C11 C12 1.368(6)
C11 H11A 0.9300
C12 C13 1.397(6)
C12 H12A 0.9300
C13 C14 1.431(6)
C14 C15 1.486(6)
C15 C16 1.355(5)
C15 H15A 0.9300
C16 C17 1.459(6)
C16 H16A 0.9300
C17 C18 1.512(6)
C18 C23 1.341(6)
C18 C19 1.398(6)
C19 C20 1.356(7)
C19 H19A 0.9300
C20 C21 1.315(7)
C20 H20A 0.9300
C21 C22 1.389(7)
C22 C23 1.386(6)
C22 H22A 0.9300
C23 H23A 0.9300

loop_
_geom_torsion_atom_site_label_1
_geom_torsion_atom_site_label_2
_geom_torsion_atom_site_label_3
_geom_torsion_atom_site_label_4
_geom_torsion
C14 C1 C2 C3 179.1(4)
C6 C1 C2 C3 -1.6(7)
C1 C2 C3 C4 -0.8(8)
C2 C3 C4 C5 0.6(8)
C3 C4 C5 C6 2.2(8)
C4 C5 C6 C7 171.8(5)
C4 C5 C6 C1 -4.5(7)
C14 C1 C6 C7 6.8(7)
C2 C1 C6 C7 -172.5(4)
C14 C1 C6 C5 -176.6(4)
C2 C1 C6 C5 4.1(7)
C5 C6 C7 C8 178.6(5)
C1 C6 C7 C8 -5.0(7)
C6 C7 C8 C9 178.3(5)
C6 C7 C8 C13 2.3(8)
C7 C8 C9 C10 -178.1(5)
C13 C8 C9 C10 -2.1(8)
C8 C9 C10 C11 -1.5(8)
C9 C10 C11 C12 2.1(8)
C10 C11 C12 C13 1.3(8)
C11 C12 C13 C14 177.8(5)
C11 C12 C13 C8 -4.8(7)
C7 C8 C13 C12 -178.7(4)
C9 C8 C13 C12 5.2(7)
C7 C8 C13 C14 -1.3(7)
C9 C8 C13 C14 -177.3(4)
C2 C1 C14 C13 173.1(5)
C6 C1 C14 C13 -6.2(7)
C2 C1 C14 C15 -3.5(7)
C6 C1 C14 C15 177.3(4)
C12 C13 C14 C1 -179.3(4)
C8 C13 C14 C1 3.4(7)
C12 C13 C14 C15 -2.5(7)
C8 C13 C14 C15 -179.8(4)
C1 C14 C15 C16 -52.3(7)
C13 C14 C15 C16 130.9(5)
C14 C15 C16 C17 -173.2(4)
C15 C16 C17 O -0.7(8)
C15 C16 C17 C18 -178.6(4)
O C17 C18 C23 -154.4(5)
C16 C17 C18 C23 23.6(7)
O C17 C18 C19 21.2(7)
C16 C17 C18 C19 -160.7(4)
C23 C18 C19 C20 -0.1(8)
C17 C18 C19 C20 -176.0(5)
C18 C19 C20 C21 1.7(9)
C19 C20 C21 C22 -2.6(9)
C19 C20 C21 Cl 176.6(4)
C20 C21 C22 C23 2.0(8)
Cl C21 C22 C23 -177.2(4)
C19 C18 C23 C22 -0.4(8)
C17 C18 C23 C22 175.2(5)
C21 C22 C23 C18 -0.5(8)
